data_7153744
loop_
_publ_author_name
'Chen, Huoji'
'Yang, Wanfei'
'Wu, Wanqing'
'Jiang, Huanfeng'

_publ_section_title
;
 Palladium-catalyzed regioselective azidation of allylic C-H bonds under
 atmospheric pressure of dioxygen.
;
_journal_issue 21
_journal_name_full 'Organic &amp; biomolecular chemistry'
_journal_page_first 3340
_journal_page_last 3343
_journal_paper_doi 10.1039/c4ob00442f
_journal_volume 12
_journal_year 2014
_chemical_formula_sum 'C17 H14 Cl N3'
_chemical_formula_weight 295.76
_chemical_name_systematic
;
?
;
_space_group_IT_number 2
_symmetry_cell_setting triclinic
_symmetry_space_group_name_Hall '-P 1'
_symmetry_space_group_name_H-M 'P -1'
_atom_sites_solution_hydrogens geom
_atom_sites_solution_primary direct
_atom_sites_solution_secondary difmap
_audit_creation_method SHELXL-97
_cell_angle_alpha 84.72(3)
_cell_angle_beta 86.19(3)
_cell_angle_gamma 87.63(3)
_cell_formula_units_Z 12
_cell_length_a 9.4480(19)
_cell_length_b 13.551(3)
_cell_length_c 34.449(7)
_cell_measurement_temperature 296(2)
_cell_volume 4379.3(16)
_computing_structure_refinement 'SHELXL-97 (Sheldrick, 1997)'
_computing_structure_solution 'SHELXS-97 (Sheldrick, 1990)'
_diffrn_ambient_temperature 296(2)
_diffrn_measured_fraction_theta_full 0.982
_diffrn_measured_fraction_theta_max 0.982
_diffrn_radiation_monochromator graphite
_diffrn_radiation_source 'fine-focus sealed tube'
_diffrn_radiation_type MoK\a
_diffrn_radiation_wavelength 0.71073
_diffrn_reflns_av_R_equivalents 0.0405
_diffrn_reflns_av_sigmaI/netI 0.0797
_diffrn_reflns_limit_h_max 12
_diffrn_reflns_limit_h_min -12
_diffrn_reflns_limit_k_max 15
_diffrn_reflns_limit_k_min -17
_diffrn_reflns_limit_l_max 44
_diffrn_reflns_limit_l_min -44
_diffrn_reflns_number 41889
_diffrn_reflns_theta_full 27.48
_diffrn_reflns_theta_max 27.48
_diffrn_reflns_theta_min 3.02
_exptl_absorpt_coefficient_mu 0.258
_exptl_absorpt_correction_T_max 0.9747
_exptl_absorpt_correction_T_min 0.9747
_exptl_crystal_density_diffrn 1.346
_exptl_crystal_density_method 'not measured'
_exptl_crystal_F_000 1848
_exptl_crystal_size_max 0.10
_exptl_crystal_size_mid 0.10
_exptl_crystal_size_min 0.10
_refine_diff_density_max 0.262
_refine_diff_density_min -0.319
_refine_diff_density_rms 0.061
_refine_ls_extinction_coef 0.00355(17)
_refine_ls_extinction_expression Fc^*^=kFc[1+0.001xFc^2^\l^3^/sin(2\q)]^-1/4^
_refine_ls_extinction_method SHELXL
_refine_ls_goodness_of_fit_ref 0.842
_refine_ls_hydrogen_treatment mixed
_refine_ls_matrix_type full
_refine_ls_number_parameters 1136
_refine_ls_number_reflns 19726
_refine_ls_number_restraints 0
_refine_ls_restrained_S_all 0.842
_refine_ls_R_factor_all 0.1290
_refine_ls_R_factor_gt 0.0510
_refine_ls_shift/su_max 0.394
_refine_ls_shift/su_mean 0.097
_refine_ls_structure_factor_coef Fsqd
_refine_ls_weighting_details 'calc w=1/[\s^2^(Fo^2^)+(0.0502P)^2^+0.0000P] where P=(Fo^2^+2Fc^2^)/3'
_refine_ls_weighting_scheme calc
_refine_ls_wR_factor_gt 0.1421
_refine_ls_wR_factor_ref 0.1508
_reflns_number_gt 4399
_reflns_number_total 19726
_reflns_threshold_expression >2sigma(I)
_cod_data_source_file c4ob00442f2.cif
_cod_data_source_block shelxl
_cod_depositor_comments
;
The following automatic conversions were performed:

'_symmetry_cell_setting' value 'Triclinic' changed to 'triclinic'
according to
/usr/data/users/saulius/crontab/automatic-downloads/rss-feeds/RSC/lib/dictionaries/cif_core.dic
dictionary named 'cif_core.dic' version 2.4.2 from 2011-04-26.

Automatic conversion script
Id: cif_fix_values 2281 2013-09-26 08:29:07Z andrius 

 Adding full bibliography for 7153744.cif.
;
_cod_original_cell_volume 4379.3(15)
_cod_original_sg_symbol_H-M P-1
_cod_database_code 7153744

loop_
_symmetry_equiv_pos_as_xyz
'x, y, z'
'-x, -y, -z'

loop_
_atom_site_label
_atom_site_type_symbol
_atom_site_fract_x
_atom_site_fract_y
_atom_site_fract_z
_atom_site_U_iso_or_equiv
_atom_site_adp_type
_atom_site_occupancy
_atom_site_symmetry_multiplicity
_atom_site_calc_flag
_atom_site_refinement_flags
Cl2 Cl 0.9667(4) 0.7390(2) 0.48478(6) 0.0654(9) Uani 1 1 d .
Cl6 Cl 0.8368(4) 0.1090(2) 0.01520(6) 0.0647(9) Uani 1 1 d .
N16 N 0.5875(9) 0.1993(5) 0.27208(17) 0.0391(19) Uani 1 1 d .
N4 N 0.7641(9) 0.8748(5) 0.22794(16) 0.0377(19) Uani 1 1 d .
N6 N 0.7150(10) 0.7516(6) 0.19736(17) 0.049(2) Uani 1 1 d .
C97 C 0.7247(11) 0.1796(6) 0.36792(19) 0.034(2) Uani 1 1 d .
C95 C 0.6821(11) 0.1976(6) 0.3275(2) 0.034(2) Uani 1 1 d .
N18 N 0.7352(10) 0.2730(6) 0.30251(18) 0.048(2) Uani 1 1 d .
C29 C 0.8354(10) 0.7914(6) 0.1322(2) 0.034(2) Uani 1 1 d .
C28 C 0.7975(11) 0.8127(6) 0.1729(2) 0.034(2) Uani 1 1 d .
C27 C 0.8284(11) 0.8916(6) 0.19195(19) 0.036(2) Uani 1 1 d .
H27 H 0.8822 0.9454 0.1823 0.043 Uiso 1 1 calc R
C96 C 0.5871(11) 0.1506(6) 0.30770(19) 0.036(2) Uani 1 1 d .
H96 H 0.5337 0.0963 0.3170 0.044 Uiso 1 1 calc R
C24 C 0.8740(11) 0.9226(7) 0.3231(2) 0.042(2) Uani 1 1 d .
H24 H 0.9096 0.9851 0.3160 0.050 Uiso 1 1 calc R
C91 C 0.6279(12) 0.0666(7) 0.0709(2) 0.045(3) Uani 1 1 d .
H91 H 0.5807 0.0400 0.0516 0.054 Uiso 1 1 calc R
C19 C 0.9181(11) 0.7311(7) 0.4089(2) 0.043(2) Uani 1 1 d .
H19 H 0.9143 0.6629 0.4148 0.052 Uiso 1 1 calc R
C86 C 0.7582(12) 0.1065(7) 0.0622(2) 0.041(2) Uani 1 1 d .
C87 C 0.8300(11) 0.1441(6) 0.0907(2) 0.042(2) Uani 1 1 d .
H87 H 0.9192 0.1701 0.0849 0.051 Uiso 1 1 calc R
C18 C 0.9432(11) 0.7913(7) 0.4374(2) 0.041(2) Uani 1 1 d .
C88 C 0.7660(12) 0.1426(6) 0.1289(2) 0.044(3) Uani 1 1 d .
H88 H 0.8142 0.1673 0.1484 0.053 Uiso 1 1 calc R
N17 N 0.6765(11) 0.2740(6) 0.26889(19) 0.053(2) Uani 1 1 d .
C23 C 0.9533(11) 0.8926(7) 0.4292(2) 0.044(2) Uani 1 1 d .
H23 H 0.9724 0.9326 0.4486 0.053 Uiso 1 1 calc R
C89 C 0.6332(11) 0.1051(6) 0.1379(2) 0.036(2) Uani 1 1 d .
C98 C 0.8491(11) 0.2143(6) 0.3795(2) 0.039(2) Uani 1 1 d .
H98 H 0.9104 0.2481 0.3612 0.047 Uiso 1 1 calc R
C21 C 0.9047(11) 0.8750(6) 0.3620(2) 0.037(2) Uani 1 1 d .
C92 C 0.5618(11) 0.1096(6) 0.1770(2) 0.041(2) Uani 1 1 d .
H92 H 0.4913 0.0644 0.1843 0.049 Uiso 1 1 calc R
C20 C 0.8984(12) 0.7731(7) 0.3714(2) 0.042(2) Uani 1 1 d .
H20 H 0.8807 0.7325 0.3520 0.051 Uiso 1 1 calc R
C30 C 0.8309(11) 0.6959(6) 0.1205(2) 0.039(2) Uani 1 1 d .
H30 H 0.8066 0.6436 0.1388 0.047 Uiso 1 1 calc R
C34 C 0.8742(11) 0.8679(7) 0.1043(2) 0.040(2) Uani 1 1 d .
H34 H 0.8788 0.9320 0.1115 0.048 Uiso 1 1 calc R
C25 C 0.8007(12) 0.8839(7) 0.2977(2) 0.045(3) Uani 1 1 d .
H25 H 0.7750 0.8183 0.3030 0.054 Uiso 1 1 calc R
N5 N 0.6949(11) 0.7910(6) 0.23126(18) 0.054(3) Uani 1 1 d .
C102 C 0.6338(11) 0.1276(6) 0.3958(2) 0.038(2) Uani 1 1 d .
H102 H 0.5500 0.1032 0.3885 0.045 Uiso 1 1 calc R
C94 C 0.5012(12) 0.1832(7) 0.2398(2) 0.044(2) Uani 1 1 d .
H94A H 0.4345 0.2390 0.2357 0.053 Uiso 1 1 calc R
H94B H 0.4469 0.1243 0.2467 0.053 Uiso 1 1 calc R
C101 C 0.6689(12) 0.1128(7) 0.4341(2) 0.046(3) Uani 1 1 d .
H101 H 0.6084 0.0787 0.4526 0.055 Uiso 1 1 calc R
C26 C 0.7555(12) 0.9389(7) 0.26041(19) 0.044(3) Uani 1 1 d .
H26A H 0.6586 0.9644 0.2644 0.053 Uiso 1 1 calc R
H26B H 0.8157 0.9949 0.2536 0.053 Uiso 1 1 calc R
C32 C 0.8997(12) 0.7545(7) 0.0546(2) 0.049(3) Uani 1 1 d .
H32 H 0.9206 0.7421 0.0287 0.059 Uiso 1 1 calc R
C93 C 0.5884(12) 0.1712(7) 0.2023(2) 0.045(3) Uani 1 1 d .
H93 H 0.6669 0.2104 0.1969 0.054 Uiso 1 1 calc R
C90 C 0.5671(11) 0.0663(6) 0.1084(2) 0.041(2) Uani 1 1 d .
H90 H 0.4786 0.0390 0.1141 0.049 Uiso 1 1 calc R
C22 C 0.9344(11) 0.9333(6) 0.3915(2) 0.041(2) Uani 1 1 d .
H22 H 0.9417 1.0013 0.3857 0.050 Uiso 1 1 calc R
C33 C 0.9062(12) 0.8492(7) 0.0657(2) 0.047(3) Uani 1 1 d .
H33 H 0.9321 0.9008 0.0472 0.056 Uiso 1 1 calc R
C31 C 0.8620(12) 0.6784(7) 0.0821(2) 0.047(3) Uani 1 1 d .
H31 H 0.8575 0.6145 0.0746 0.056 Uiso 1 1 calc R
C99 C 0.8833(12) 0.1991(7) 0.4180(2) 0.046(2) Uani 1 1 d .
H99 H 0.9671 0.2233 0.4254 0.055 Uiso 1 1 calc R
C100 C 0.7939(13) 0.1485(7) 0.4453(2) 0.047(3) Uani 1 1 d .
H100 H 0.8173 0.1384 0.4712 0.057 Uiso 1 1 calc R
Cl5 Cl 0.5038(4) 0.7759(2) 0.01532(6) 0.0650(8) Uani 1 1 d .
Cl3 Cl 0.2999(4) 0.0722(2) 0.48475(6) 0.0650(9) Uani 1 1 d .
Cl4 Cl 0.1703(4) 0.4425(2) 0.01523(6) 0.0660(9) Uani 1 1 d .
Cl1 Cl 0.6332(4) 0.4055(2) 0.48469(6) 0.0652(9) Uani 1 1 d .
N1 N 0.4303(9) 0.5417(5) 0.22787(16) 0.0384(19) Uani 1 1 d .
N7 N 0.0970(9) 0.2088(5) 0.22804(17) 0.0378(19) Uani 1 1 d .
N13 N 0.2540(9) 0.8659(5) 0.27204(17) 0.0380(19) Uani 1 1 d .
N10 N -0.0791(9) 0.5325(5) 0.27201(17) 0.0376(19) Uani 1 1 d .
N3 N 0.3814(10) 0.4187(5) 0.19739(18) 0.048(2) Uani 1 1 d .
N15 N 0.4028(10) 0.9392(6) 0.30271(18) 0.049(2) Uani 1 1 d .
C12 C 0.5009(10) 0.4567(6) 0.1324(2) 0.034(2) Uani 1 1 d .
N12 N 0.0691(10) 0.6063(6) 0.30250(18) 0.049(2) Uani 1 1 d .
N9 N 0.0484(10) 0.0853(5) 0.19746(17) 0.048(2) Uani 1 1 d .
C11 C 0.4637(10) 0.4792(6) 0.1725(2) 0.035(2) Uani 1 1 d .
C45 C 0.1609(11) 0.2255(6) 0.19233(19) 0.036(2) Uani 1 1 d .
H45 H 0.2145 0.2795 0.1828 0.043 Uiso 1 1 calc R
C10 C 0.4946(11) 0.5585(6) 0.1922(2) 0.037(2) Uani 1 1 d .
H10 H 0.5487 0.6123 0.1828 0.045 Uiso 1 1 calc R
C78 C 0.2542(11) 0.8174(6) 0.3077(2) 0.037(2) Uani 1 1 d .
H78 H 0.2010 0.7630 0.3171 0.044 Uiso 1 1 calc R
C61 C -0.0801(11) 0.4837(6) 0.30786(19) 0.036(2) Uani 1 1 d .
H61 H -0.1339 0.4297 0.3174 0.043 Uiso 1 1 calc R
C46 C 0.1694(10) 0.1253(6) 0.1320(2) 0.034(2) Uani 1 1 d .
C63 C 0.0554(11) 0.5128(6) 0.3675(2) 0.033(2) Uani 1 1 d .
C80 C 0.3895(11) 0.8457(6) 0.3678(2) 0.034(2) Uani 1 1 d .
C53 C -0.0386(12) 0.4001(7) 0.0708(2) 0.044(3) Uani 1 1 d .
H53 H -0.0855 0.3738 0.0514 0.053 Uiso 1 1 calc R
C62 C 0.0155(11) 0.5311(6) 0.32725(19) 0.034(2) Uani 1 1 d .
C44 C 0.1307(11) 0.1464(6) 0.1728(2) 0.034(2) Uani 1 1 d .
C2 C 0.5840(11) 0.3978(7) 0.4089(2) 0.041(2) Uani 1 1 d .
H2 H 0.5794 0.3296 0.4149 0.049 Uiso 1 1 calc R
C79 C 0.3485(11) 0.8642(6) 0.3275(2) 0.035(2) Uani 1 1 d .
C57 C 0.1644(12) 0.4778(6) 0.0910(2) 0.043(2) Uani 1 1 d .
H57 H 0.2536 0.5037 0.0849 0.052 Uiso 1 1 calc R
C6 C 0.6198(12) 0.5596(7) 0.4290(2) 0.044(2) Uani 1 1 d .
H6 H 0.6390 0.5998 0.4484 0.052 Uiso 1 1 calc R
C74 C 0.2937(12) 0.7337(7) 0.0711(2) 0.044(2) Uani 1 1 d .
H74 H 0.2465 0.7080 0.0517 0.052 Uiso 1 1 calc R
C56 C 0.1039(11) 0.4770(7) 0.1284(2) 0.041(2) Uani 1 1 d .
H56 H 0.1531 0.5018 0.1477 0.050 Uiso 1 1 calc R
N14 N 0.3436(11) 0.9408(6) 0.26892(18) 0.053(2) Uani 1 1 d .
C3 C 0.5648(12) 0.4392(6) 0.3715(2) 0.041(2) Uani 1 1 d .
H3 H 0.5475 0.3982 0.3523 0.050 Uiso 1 1 calc R
C41 C 0.2070(12) 0.2557(7) 0.3231(2) 0.043(2) Uani 1 1 d .
H41 H 0.2424 0.3183 0.3162 0.051 Uiso 1 1 calc R
C58 C -0.1037(11) 0.4439(7) 0.1767(2) 0.043(2) Uani 1 1 d .
H58 H -0.1745 0.3988 0.1837 0.051 Uiso 1 1 calc R
C35 C 0.2780(11) 0.1254(7) 0.4379(2) 0.042(2) Uani 1 1 d .
C1 C 0.6102(11) 0.4586(7) 0.4375(2) 0.041(2) Uani 1 1 d .
C36 C 0.2513(12) 0.0650(7) 0.4093(2) 0.043(2) Uani 1 1 d .
H36 H 0.2466 -0.0032 0.4152 0.052 Uiso 1 1 calc R
C40 C 0.2869(12) 0.2260(7) 0.4291(2) 0.044(2) Uani 1 1 d .
H40 H 0.3060 0.2665 0.4483 0.053 Uiso 1 1 calc R
C81 C 0.5140(11) 0.8812(6) 0.3795(2) 0.041(2) Uani 1 1 d .
H81 H 0.5744 0.9160 0.3612 0.049 Uiso 1 1 calc R
C52 C 0.0922(12) 0.4400(6) 0.0625(2) 0.041(2) Uani 1 1 d .
C70 C 0.4978(12) 0.8111(7) 0.0911(2) 0.043(2) Uani 1 1 d .
H70 H 0.5873 0.8367 0.0851 0.051 Uiso 1 1 calc R
C13 C 0.4967(11) 0.3631(6) 0.1205(2) 0.040(2) Uani 1 1 d .
H13 H 0.4715 0.3108 0.1387 0.048 Uiso 1 1 calc R
C75 C 0.2280(11) 0.7770(7) 0.1770(2) 0.042(2) Uani 1 1 d .
H75 H 0.1563 0.7325 0.1840 0.050 Uiso 1 1 calc R
N2 N 0.3600(11) 0.4573(6) 0.23116(19) 0.053(2) Uani 1 1 d .
C7 C 0.5405(11) 0.5887(7) 0.3231(2) 0.043(2) Uani 1 1 d .
H7 H 0.5766 0.6512 0.3162 0.051 Uiso 1 1 calc R
C69 C 0.4256(12) 0.7737(6) 0.0628(2) 0.041(2) Uani 1 1 d .
N11 N 0.0103(11) 0.6069(6) 0.26878(19) 0.055(3) Uani 1 1 d .
C71 C 0.4358(11) 0.8102(7) 0.1285(2) 0.042(2) Uani 1 1 d .
H71 H 0.4844 0.8355 0.1478 0.050 Uiso 1 1 calc R
C51 C 0.2083(11) 0.2018(6) 0.1040(2) 0.038(2) Uani 1 1 d .
H51 H 0.2134 0.2659 0.1112 0.046 Uiso 1 1 calc R
C17 C 0.5410(11) 0.5344(6) 0.1044(2) 0.039(2) Uani 1 1 d .
H17 H 0.5459 0.5983 0.1118 0.047 Uiso 1 1 calc R
C55 C -0.0313(11) 0.4391(6) 0.1379(2) 0.037(2) Uani 1 1 d .
C37 C 0.2314(12) 0.1065(6) 0.3716(2) 0.042(2) Uani 1 1 d .
H37 H 0.2139 0.0653 0.3524 0.051 Uiso 1 1 calc R
C68 C 0.1813(11) 0.5473(6) 0.3796(2) 0.040(2) Uani 1 1 d .
H68 H 0.2426 0.5813 0.3613 0.048 Uiso 1 1 calc R
C85 C 0.3011(11) 0.7945(6) 0.3960(2) 0.039(2) Uani 1 1 d .
H85 H 0.2171 0.7701 0.3888 0.047 Uiso 1 1 calc R
C64 C -0.0323(11) 0.4611(6) 0.3957(2) 0.039(2) Uani 1 1 d .
H64 H -0.1159 0.4359 0.3885 0.047 Uiso 1 1 calc R
N8 N 0.0280(11) 0.1243(6) 0.23141(18) 0.053(2) Uani 1 1 d .
C4 C 0.5708(11) 0.5413(6) 0.36198(19) 0.037(2) Uani 1 1 d .
C42 C 0.1348(12) 0.2174(7) 0.2975(2) 0.045(3) Uani 1 1 d .
H42 H 0.1098 0.1516 0.3027 0.054 Uiso 1 1 calc R
C47 C 0.1633(11) 0.0306(6) 0.1207(2) 0.041(2) Uani 1 1 d .
H47 H 0.1374 -0.0212 0.1391 0.050 Uiso 1 1 calc R
C72 C 0.3028(11) 0.7724(6) 0.1379(2) 0.038(2) Uani 1 1 d .
C5 C 0.6008(11) 0.5997(7) 0.3917(2) 0.041(2) Uani 1 1 d .
H5 H 0.6081 0.6677 0.3859 0.049 Uiso 1 1 calc R
C54 C -0.0999(11) 0.3994(6) 0.1085(2) 0.040(2) Uani 1 1 d .
H54 H -0.1883 0.3721 0.1143 0.048 Uiso 1 1 calc R
C59 C -0.0789(12) 0.5052(7) 0.2026(2) 0.045(3) Uani 1 1 d .
H59 H -0.0004 0.5446 0.1975 0.054 Uiso 1 1 calc R
C84 C 0.3357(12) 0.7795(7) 0.4342(2) 0.045(3) Uani 1 1 d .
H84 H 0.2750 0.7449 0.4525 0.054 Uiso 1 1 calc R
C38 C 0.2370(11) 0.2085(6) 0.3618(2) 0.037(2) Uani 1 1 d .
C76 C 0.2548(12) 0.8384(7) 0.2025(2) 0.045(3) Uani 1 1 d .
H76 H 0.3338 0.8773 0.1971 0.054 Uiso 1 1 calc R
C65 C 0.0023(12) 0.4463(7) 0.4341(2) 0.046(3) Uani 1 1 d .
H65 H -0.0587 0.4123 0.4525 0.055 Uiso 1 1 calc R
C39 C 0.2672(11) 0.2666(6) 0.3915(2) 0.040(2) Uani 1 1 d .
H39 H 0.2743 0.3347 0.3857 0.048 Uiso 1 1 calc R
C50 C 0.2390(12) 0.1838(7) 0.0660(2) 0.046(3) Uani 1 1 d .
H50 H 0.2644 0.2358 0.0477 0.055 Uiso 1 1 calc R
C16 C 0.5733(12) 0.5162(7) 0.0659(2) 0.048(3) Uani 1 1 d .
H16 H 0.5995 0.5681 0.0476 0.058 Uiso 1 1 calc R
C8 C 0.4671(12) 0.5511(7) 0.2973(2) 0.046(3) Uani 1 1 d .
H8 H 0.4416 0.4854 0.3024 0.056 Uiso 1 1 calc R
C15 C 0.5667(12) 0.4216(7) 0.0544(2) 0.049(3) Uani 1 1 d .
H15 H 0.5873 0.4096 0.0284 0.059 Uiso 1 1 calc R
C73 C 0.2333(11) 0.7327(6) 0.1087(2) 0.040(2) Uani 1 1 d .
H73 H 0.1450 0.7052 0.1146 0.048 Uiso 1 1 calc R
C60 C -0.1664(12) 0.5167(7) 0.2397(2) 0.044(2) Uani 1 1 d .
H60A H -0.2330 0.5726 0.2358 0.053 Uiso 1 1 calc R
H60B H -0.2207 0.4577 0.2466 0.053 Uiso 1 1 calc R
C83 C 0.4590(13) 0.8149(7) 0.4457(2) 0.048(3) Uani 1 1 d .
H83 H 0.4814 0.8052 0.4717 0.057 Uiso 1 1 calc R
C9 C 0.4218(12) 0.6055(6) 0.26035(19) 0.044(3) Uani 1 1 d .
H9A H 0.3250 0.6308 0.2644 0.053 Uiso 1 1 calc R
H9B H 0.4818 0.6616 0.2535 0.053 Uiso 1 1 calc R
C66 C 0.1269(13) 0.4817(7) 0.4455(2) 0.048(3) Uani 1 1 d .
H66 H 0.1499 0.4716 0.4715 0.057 Uiso 1 1 calc R
C49 C 0.2328(12) 0.0897(7) 0.0544(2) 0.048(3) Uani 1 1 d .
H49 H 0.2532 0.0782 0.0284 0.058 Uiso 1 1 calc R
C43 C 0.0892(12) 0.2721(6) 0.26023(19) 0.045(3) Uani 1 1 d .
H43A H -0.0075 0.2977 0.2643 0.053 Uiso 1 1 calc R
H43B H 0.1495 0.3281 0.2533 0.053 Uiso 1 1 calc R
C77 C 0.1671(11) 0.8505(7) 0.2396(2) 0.045(3) Uani 1 1 d .
H77A H 0.1012 0.9068 0.2356 0.054 Uiso 1 1 calc R
H77B H 0.1121 0.7919 0.2464 0.054 Uiso 1 1 calc R
C14 C 0.5291(12) 0.3447(7) 0.0821(2) 0.045(3) Uani 1 1 d .
H14 H 0.5256 0.2805 0.0748 0.054 Uiso 1 1 calc R
C48 C 0.1954(12) 0.0118(7) 0.0821(2) 0.045(3) Uani 1 1 d .
H48 H 0.1921 -0.0524 0.0747 0.054 Uiso 1 1 calc R
C67 C 0.2169(12) 0.5323(7) 0.4179(2) 0.046(2) Uani 1 1 d .
H67 H 0.3012 0.5561 0.4252 0.055 Uiso 1 1 calc R
C82 C 0.5498(12) 0.8655(7) 0.4181(2) 0.046(2) Uani 1 1 d .
H82 H 0.6343 0.8888 0.4255 0.055 Uiso 1 1 calc R

loop_
_atom_site_aniso_label
_atom_site_aniso_U_11
_atom_site_aniso_U_22
_atom_site_aniso_U_33
_atom_site_aniso_U_23
_atom_site_aniso_U_13
_atom_site_aniso_U_12
Cl2 0.077(3) 0.0753(18) 0.0414(11) 0.0064(10) -0.0048(12) 0.0039(17)
Cl6 0.067(2) 0.0841(19) 0.0406(11) -0.0017(11) 0.0082(11) 0.0008(18)
N16 0.044(6) 0.039(4) 0.034(3) -0.003(3) -0.002(3) -0.011(4)
N4 0.042(6) 0.038(4) 0.033(3) -0.002(3) -0.003(3) -0.011(4)
N6 0.062(7) 0.046(4) 0.039(4) -0.002(3) -0.001(4) -0.024(5)
C97 0.034(6) 0.032(4) 0.034(4) -0.005(3) 0.002(3) -0.002(4)
C95 0.031(6) 0.031(4) 0.040(4) -0.005(3) 0.004(3) -0.006(4)
N18 0.057(7) 0.046(4) 0.042(4) -0.002(3) -0.001(4) -0.026(5)
C29 0.030(6) 0.035(5) 0.038(4) -0.004(3) -0.009(4) -0.004(4)
C28 0.031(6) 0.033(5) 0.038(4) 0.001(3) -0.006(3) -0.006(4)
C27 0.036(6) 0.040(5) 0.031(4) 0.002(3) -0.001(3) -0.010(5)
C96 0.041(7) 0.033(4) 0.035(4) -0.002(3) 0.001(4) -0.010(4)
C24 0.043(7) 0.040(5) 0.042(4) -0.001(3) 0.001(4) -0.006(5)
C91 0.045(8) 0.047(5) 0.045(4) -0.009(4) -0.010(4) -0.003(5)
C19 0.041(7) 0.038(5) 0.049(5) -0.005(4) 0.002(4) -0.003(5)
C86 0.045(7) 0.041(5) 0.036(4) 0.000(3) -0.006(4) 0.002(5)
C87 0.029(6) 0.045(5) 0.051(4) 0.004(4) 0.002(4) -0.001(5)
C18 0.036(7) 0.046(5) 0.039(4) 0.002(3) 0.002(4) 0.003(5)
C88 0.054(8) 0.044(5) 0.037(4) -0.007(3) -0.011(4) 0.001(5)
N17 0.065(8) 0.056(5) 0.040(4) 0.004(3) -0.004(4) -0.027(5)
C23 0.041(7) 0.055(6) 0.039(4) -0.013(4) -0.005(4) -0.002(5)
C89 0.031(6) 0.031(4) 0.047(4) -0.001(3) -0.001(4) -0.004(4)
C98 0.030(6) 0.044(5) 0.045(4) -0.008(3) -0.001(4) -0.010(5)
C21 0.031(6) 0.042(5) 0.038(4) -0.004(3) 0.002(4) -0.004(4)
C92 0.045(7) 0.038(5) 0.041(4) -0.003(3) 0.001(4) -0.009(5)
C20 0.042(7) 0.042(5) 0.043(4) -0.012(3) -0.003(4) -0.002(5)
C30 0.039(7) 0.030(4) 0.049(4) -0.001(3) -0.008(4) -0.006(5)
C34 0.040(7) 0.035(5) 0.045(4) -0.002(3) -0.002(4) -0.005(5)
C25 0.056(8) 0.042(5) 0.037(4) 0.000(3) -0.001(4) -0.007(5)
N5 0.072(8) 0.051(5) 0.039(4) -0.002(3) 0.007(4) -0.027(5)
C102 0.037(7) 0.039(5) 0.038(4) -0.001(3) -0.002(4) -0.009(5)
C94 0.045(8) 0.053(6) 0.035(4) -0.004(3) -0.004(4) -0.005(5)
C101 0.051(8) 0.042(5) 0.044(5) 0.001(4) 0.001(4) -0.009(5)
C26 0.049(8) 0.045(5) 0.039(4) -0.008(3) -0.001(4) -0.006(5)
C32 0.045(8) 0.060(6) 0.044(4) -0.018(4) 0.000(4) -0.002(6)
C93 0.049(8) 0.051(6) 0.036(4) 0.001(4) -0.002(4) -0.013(5)
C90 0.036(7) 0.041(5) 0.048(4) -0.007(3) -0.005(4) -0.009(5)
C22 0.043(7) 0.035(5) 0.046(4) -0.006(3) -0.003(4) -0.005(5)
C33 0.048(8) 0.051(6) 0.040(4) 0.000(4) 0.006(4) -0.009(5)
C31 0.049(8) 0.040(5) 0.054(5) -0.016(4) -0.006(4) -0.006(5)
C99 0.041(7) 0.044(5) 0.056(5) -0.013(4) -0.009(4) -0.009(5)
C100 0.056(9) 0.049(5) 0.039(4) -0.004(4) -0.013(4) -0.005(6)
Cl5 0.066(2) 0.0824(19) 0.0440(11) -0.0011(11) 0.0089(11) 0.0017(17)
Cl3 0.076(3) 0.0740(17) 0.0426(11) 0.0073(10) -0.0045(12) 0.0044(17)
Cl4 0.067(2) 0.086(2) 0.0421(12) -0.0017(11) 0.0082(11) 0.0014(18)
Cl1 0.076(3) 0.0741(18) 0.0431(11) 0.0067(10) -0.0034(12) 0.0055(17)
N1 0.044(6) 0.038(4) 0.034(3) -0.002(3) -0.002(3) -0.010(4)
N7 0.044(6) 0.037(4) 0.033(3) 0.000(3) -0.004(3) -0.010(4)
N13 0.040(6) 0.036(4) 0.037(3) -0.002(3) 0.001(3) -0.011(4)
N10 0.041(6) 0.038(4) 0.034(3) -0.002(3) 0.000(3) -0.011(4)
N3 0.058(7) 0.045(4) 0.041(4) -0.002(3) -0.002(4) -0.021(5)
N15 0.058(7) 0.049(5) 0.041(4) -0.001(3) -0.002(4) -0.024(5)
C12 0.028(6) 0.034(4) 0.038(4) 0.005(3) -0.004(3) -0.005(4)
N12 0.060(7) 0.047(4) 0.042(4) -0.001(3) -0.001(4) -0.024(5)
N9 0.061(7) 0.045(4) 0.039(4) 0.000(3) -0.001(4) -0.025(5)
C11 0.032(6) 0.033(4) 0.040(4) 0.003(3) -0.009(4) -0.009(4)
C45 0.042(7) 0.030(4) 0.037(4) -0.001(3) -0.002(4) -0.009(4)
C10 0.038(7) 0.037(5) 0.037(4) 0.002(3) -0.002(4) -0.011(5)
C78 0.038(7) 0.035(5) 0.037(4) -0.001(3) 0.001(4) -0.009(5)
C61 0.038(7) 0.036(5) 0.032(4) -0.001(3) 0.000(4) -0.008(4)
C46 0.029(6) 0.034(4) 0.040(4) -0.008(3) -0.008(3) -0.004(4)
C63 0.030(6) 0.029(4) 0.041(4) -0.010(3) 0.001(3) -0.005(4)
C80 0.033(6) 0.031(4) 0.039(4) -0.009(3) -0.002(4) -0.004(4)
C53 0.049(8) 0.048(5) 0.038(4) -0.007(3) -0.010(4) -0.002(5)
C62 0.033(6) 0.035(4) 0.035(4) -0.005(3) 0.003(3) -0.006(4)
C44 0.032(6) 0.033(4) 0.036(4) 0.001(3) -0.003(3) -0.004(4)
C2 0.041(7) 0.036(5) 0.046(4) -0.005(3) -0.002(4) -0.004(5)
C79 0.036(7) 0.033(4) 0.036(4) -0.005(3) 0.004(4) -0.004(4)
C57 0.039(7) 0.043(5) 0.047(5) 0.000(4) -0.004(4) -0.008(5)
C6 0.043(7) 0.046(5) 0.044(4) -0.013(4) -0.004(4) -0.003(5)
C74 0.041(7) 0.045(5) 0.046(4) -0.010(4) -0.009(4) -0.002(5)
C56 0.027(6) 0.045(5) 0.054(5) -0.004(4) -0.010(4) -0.007(5)
N14 0.066(7) 0.051(5) 0.042(4) 0.003(3) -0.003(4) -0.027(5)
C3 0.042(7) 0.037(5) 0.047(4) -0.012(3) 0.000(4) -0.002(5)
C41 0.042(7) 0.041(5) 0.044(4) -0.002(3) 0.002(4) -0.006(5)
C58 0.040(7) 0.041(5) 0.048(4) 0.000(4) -0.010(4) -0.007(5)
C35 0.035(7) 0.049(5) 0.041(4) -0.004(4) 0.001(4) -0.002(5)
C1 0.034(7) 0.050(6) 0.038(4) 0.000(3) 0.002(4) 0.003(5)
C36 0.041(7) 0.035(5) 0.052(5) 0.000(3) 0.002(4) -0.003(5)
C40 0.044(7) 0.048(5) 0.043(4) -0.013(4) -0.002(4) -0.004(5)
C81 0.038(7) 0.036(5) 0.049(4) -0.006(3) 0.001(4) -0.006(5)
C52 0.043(7) 0.039(5) 0.040(4) 0.001(3) -0.001(4) 0.003(5)
C70 0.036(7) 0.045(5) 0.046(4) 0.000(4) -0.006(4) -0.008(5)
C13 0.041(7) 0.035(5) 0.045(4) -0.003(3) -0.010(4) -0.007(5)
C75 0.040(7) 0.047(5) 0.038(4) 0.000(3) 0.000(4) -0.010(5)
N2 0.065(7) 0.050(5) 0.045(4) -0.001(3) 0.002(4) -0.028(5)
C7 0.044(7) 0.042(5) 0.042(4) -0.003(3) 0.002(4) -0.009(5)
C69 0.040(7) 0.040(5) 0.039(4) 0.003(3) 0.003(4) 0.003(5)
N11 0.067(8) 0.058(5) 0.039(4) 0.004(3) -0.003(4) -0.028(5)
C71 0.035(7) 0.046(5) 0.045(4) -0.004(3) -0.012(4) -0.007(5)
C51 0.043(7) 0.030(4) 0.042(4) 0.001(3) -0.002(4) -0.009(4)
C17 0.040(7) 0.035(5) 0.043(4) -0.005(3) -0.002(4) -0.007(5)
C55 0.039(7) 0.035(5) 0.038(4) 0.000(3) -0.006(4) 0.000(4)
C37 0.044(7) 0.038(5) 0.047(4) -0.013(3) 0.002(4) -0.003(5)
C68 0.036(7) 0.039(5) 0.045(4) -0.006(3) 0.001(4) -0.009(5)
C85 0.034(7) 0.039(5) 0.046(4) -0.002(3) -0.002(4) -0.010(5)
C64 0.037(7) 0.038(5) 0.043(4) -0.003(3) -0.003(4) -0.008(5)
N8 0.067(8) 0.054(5) 0.040(4) -0.004(3) 0.005(4) -0.026(5)
C4 0.030(6) 0.044(5) 0.037(4) -0.006(3) 0.001(4) -0.004(5)
C42 0.055(8) 0.045(5) 0.034(4) -0.003(3) 0.002(4) -0.010(5)
C47 0.041(7) 0.041(5) 0.042(4) -0.001(3) -0.005(4) -0.010(5)
C72 0.042(7) 0.034(4) 0.037(4) -0.001(3) -0.009(4) -0.001(5)
C5 0.043(7) 0.037(5) 0.045(4) -0.007(3) -0.004(4) -0.006(5)
C54 0.035(7) 0.040(5) 0.047(4) -0.005(3) -0.007(4) -0.008(5)
C59 0.051(8) 0.049(5) 0.037(4) 0.001(3) -0.004(4) -0.017(5)
C84 0.048(8) 0.045(5) 0.040(4) 0.000(3) 0.000(4) -0.009(5)
C38 0.031(6) 0.043(5) 0.038(4) -0.007(3) 0.001(4) -0.004(5)
C76 0.045(7) 0.056(6) 0.035(4) 0.000(4) -0.002(4) -0.012(5)
C65 0.048(8) 0.047(5) 0.041(4) 0.003(4) 0.001(4) -0.010(5)
C39 0.042(7) 0.035(5) 0.044(4) -0.005(3) -0.005(4) -0.005(5)
C50 0.047(8) 0.043(5) 0.047(5) 0.002(4) -0.003(4) -0.010(5)
C16 0.047(8) 0.048(6) 0.047(5) 0.003(4) 0.005(4) -0.009(5)
C8 0.056(8) 0.049(5) 0.034(4) -0.005(3) 0.003(4) -0.016(5)
C15 0.044(8) 0.058(6) 0.047(5) -0.014(4) 0.000(4) -0.003(6)
C73 0.037(7) 0.039(5) 0.044(4) -0.002(3) -0.003(4) -0.008(5)
C60 0.044(7) 0.055(6) 0.034(4) -0.003(4) -0.007(4) -0.006(5)
C83 0.056(8) 0.048(5) 0.040(4) -0.002(4) -0.007(4) -0.004(6)
C9 0.051(8) 0.045(5) 0.036(4) -0.007(3) 0.000(4) -0.005(5)
C66 0.054(8) 0.048(5) 0.042(4) -0.005(4) -0.014(5) 0.000(6)
C49 0.049(8) 0.060(6) 0.036(4) -0.006(4) -0.002(4) -0.012(5)
C43 0.054(8) 0.045(5) 0.035(4) -0.006(3) 0.001(4) -0.005(5)
C77 0.047(8) 0.054(6) 0.035(4) -0.001(4) -0.006(4) -0.010(5)
C14 0.046(8) 0.040(5) 0.053(5) -0.012(4) -0.012(4) -0.004(5)
C48 0.045(8) 0.037(5) 0.055(5) -0.015(4) -0.002(4) -0.005(5)
C67 0.038(7) 0.047(5) 0.054(5) -0.008(4) -0.008(4) -0.008(5)
C82 0.040(7) 0.048(5) 0.053(5) -0.010(4) -0.014(4) -0.005(5)

loop_
_atom_type_symbol
_atom_type_description
_atom_type_scat_dispersion_real
_atom_type_scat_dispersion_imag
_atom_type_scat_source
C C 0.0033 0.0016 'International Tables Vol C Tables 4.2.6.8 and 6.1.1.4'
H H 0.0000 0.0000 'International Tables Vol C Tables 4.2.6.8 and 6.1.1.4'
N N 0.0061 0.0033 'International Tables Vol C Tables 4.2.6.8 and 6.1.1.4'
Cl Cl 0.1484 0.1585 'International Tables Vol C Tables 4.2.6.8 and 6.1.1.4'

loop_
_geom_angle_atom_site_label_1
_geom_angle_atom_site_label_2
_geom_angle_atom_site_label_3
_geom_angle
N17 N16 C96 111.0(7)
N17 N16 C94 120.3(6)
C96 N16 C94 128.6(8)
N5 N4 C27 111.0(6)
N5 N4 C26 120.1(7)
C27 N4 C26 128.7(8)
N5 N6 C28 108.2(8)
C98 C97 C102 119.0(7)
C98 C97 C95 122.1(8)
C102 C97 C95 118.9(9)
N18 C95 C96 107.0(7)
N18 C95 C97 122.0(8)
C96 C95 C97 131.0(8)
N17 N18 C95 109.3(8)
C34 C29 C30 118.4(7)
C34 C29 C28 120.0(8)
C30 C29 C28 121.6(8)
N6 C28 C27 108.6(7)
N6 C28 C29 121.6(8)
C27 C28 C29 129.8(8)
N4 C27 C28 104.9(8)
N16 C96 C95 105.6(8)
C25 C24 C21 125.2(9)
C86 C91 C90 119.4(8)
C18 C19 C20 119.2(8)
C91 C86 C87 120.6(8)
C91 C86 Cl6 120.5(7)
C87 C86 Cl6 118.8(8)
C86 C87 C88 118.9(10)
C19 C18 C23 121.5(7)
C19 C18 Cl2 119.4(7)
C23 C18 Cl2 119.1(7)
C89 C88 C87 121.2(8)
N18 N17 N16 107.1(6)
C18 C23 C22 118.6(8)
C90 C89 C88 117.6(7)
C90 C89 C92 121.0(9)
C88 C89 C92 121.4(8)
C97 C98 C99 120.6(9)
C20 C21 C22 117.7(7)
C20 C21 C24 122.5(8)
C22 C21 C24 119.7(8)
C93 C92 C89 125.9(9)
C19 C20 C21 121.2(8)
C31 C30 C29 120.5(8)
C33 C34 C29 120.5(8)
C24 C25 C26 124.1(9)
N4 N5 N6 107.3(7)
C101 C102 C97 119.9(9)
N16 C94 C93 112.8(9)
C102 C101 C100 120.4(10)
N4 C26 C25 111.8(7)
C33 C32 C31 119.6(7)
C92 C93 C94 124.6(10)
C89 C90 C91 122.3(10)
C23 C22 C21 121.7(8)
C32 C33 C34 120.2(8)
C32 C31 C30 120.7(8)
C100 C99 C98 120.4(10)
C99 C100 C101 119.7(8)
C10 N1 N2 111.1(6)
C10 N1 C9 128.6(8)
N2 N1 C9 120.1(7)
N8 N7 C45 111.0(6)
N8 N7 C43 120.3(7)
C45 N7 C43 128.6(7)
C78 N13 N14 110.5(7)
C78 N13 C77 129.2(8)
N14 N13 C77 120.2(6)
N11 N10 C61 111.1(7)
N11 N10 C60 120.4(7)
C61 N10 C60 128.4(8)
N2 N3 C11 109.5(8)
N14 N15 C79 109.0(8)
C13 C12 C17 118.2(7)
C13 C12 C11 123.0(7)
C17 C12 C11 118.8(7)
N11 N12 C62 108.8(8)
N8 N9 C44 108.5(8)
N3 C11 C10 107.2(7)
N3 C11 C12 121.6(8)
C10 C11 C12 131.2(8)
N7 C45 C44 105.4(8)
N1 C10 C11 105.5(8)
N13 C78 C79 105.8(8)
N10 C61 C62 104.8(8)
C47 C46 C51 118.7(7)
C47 C46 C44 121.0(8)
C51 C46 C44 120.3(8)
C64 C63 C68 117.3(7)
C64 C63 C62 121.0(9)
C68 C63 C62 121.8(8)
C81 C80 C85 118.1(7)
C81 C80 C79 121.5(8)
C85 C80 C79 120.4(9)
C52 C53 C54 119.2(8)
N12 C62 C61 108.0(6)
N12 C62 C63 122.4(8)
C61 C62 C63 129.5(8)
N9 C44 C45 107.9(7)
N9 C44 C46 121.9(8)
C45 C44 C46 130.1(8)
C1 C2 C3 119.4(8)
N15 C79 C78 107.5(7)
N15 C79 C80 122.0(8)
C78 C79 C80 130.5(8)
C56 C57 C52 119.7(10)
C5 C6 C1 118.9(8)
C73 C74 C69 118.9(8)
C57 C56 C55 120.7(8)
N15 N14 N13 107.1(6)
C2 C3 C4 121.3(8)
C42 C41 C38 125.6(9)
C59 C58 C55 126.8(10)
C40 C35 C36 120.2(7)
C40 C35 Cl3 120.9(7)
C36 C35 Cl3 118.9(7)
C2 C1 C6 121.1(7)
C2 C1 Cl1 118.9(7)
C6 C1 Cl1 120.0(7)
C35 C36 C37 119.8(8)
C35 C40 C39 119.6(8)
C80 C81 C82 120.9(9)
C53 C52 C57 121.2(8)
C53 C52 Cl4 119.9(7)
C57 C52 Cl4 118.9(8)
C69 C70 C71 119.1(10)
C12 C13 C14 121.4(8)
C76 C75 C72 125.3(10)
N3 N2 N1 106.7(7)
C8 C7 C4 126.1(9)
C70 C69 C74 121.5(8)
C70 C69 Cl5 119.0(9)
C74 C69 Cl5 119.5(7)
N12 N11 N10 107.3(6)
C70 C71 C72 121.3(8)
C50 C51 C46 120.8(8)
C16 C17 C12 120.5(8)
C54 C55 C56 118.0(8)
C54 C55 C58 119.8(9)
C56 C55 C58 122.1(8)
C36 C37 C38 121.5(8)
C67 C68 C63 121.7(9)
C84 C85 C80 121.2(10)
C65 C64 C63 121.3(10)
N9 N8 N7 107.1(7)
C3 C4 C5 117.3(7)
C3 C4 C7 122.7(7)
C5 C4 C7 119.9(8)
C41 C42 C43 124.6(9)
C46 C47 C48 120.7(8)
C71 C72 C73 118.3(8)
C71 C72 C75 122.9(8)
C73 C72 C75 118.7(9)
C6 C5 C4 122.0(8)
C53 C54 C55 121.2(10)
C58 C59 C60 125.3(10)
C83 C84 C85 120.7(9)
C37 C38 C39 116.9(7)
C37 C38 C41 123.1(7)
C39 C38 C41 119.9(8)
C75 C76 C77 124.5(10)
C64 C65 C66 120.6(10)
C40 C39 C38 122.0(8)
C51 C50 C49 120.9(8)
C17 C16 C15 120.5(9)
C7 C8 C9 125.1(9)
C16 C15 C14 119.0(8)
C74 C73 C72 120.9(10)
N10 C60 C59 112.1(8)
C84 C83 C82 119.4(8)
N1 C9 C8 112.0(7)
C67 C66 C65 119.2(8)
C50 C49 C48 119.4(7)
N7 C43 C42 112.1(7)
N13 C77 C76 112.3(8)
C13 C14 C15 120.4(9)
C47 C48 C49 119.6(8)
C68 C67 C66 119.9(10)
C83 C82 C81 119.9(10)

loop_
_geom_bond_atom_site_label_1
_geom_bond_atom_site_label_2
_geom_bond_distance
Cl2 C18 1.744(7)
Cl6 C86 1.735(9)
N16 N17 1.334(11)
N16 C96 1.339(9)
N16 C94 1.461(10)
N4 N5 1.325(11)
N4 C27 1.348(10)
N4 C26 1.474(10)
N6 N5 1.328(9)
N6 C28 1.358(12)
C97 C98 1.379(13)
C97 C102 1.405(12)
C97 C95 1.470(10)
C95 N18 1.365(11)
C95 C96 1.374(12)
N18 N17 1.316(9)
C29 C34 1.391(11)
C29 C30 1.393(11)
C29 C28 1.475(10)
C28 C27 1.357(12)
C24 C25 1.310(12)
C24 C21 1.475(10)
C91 C86 1.369(15)
C91 C90 1.379(12)
C19 C18 1.369(12)
C19 C20 1.386(10)
C86 C87 1.376(12)
C87 C88 1.409(11)
C18 C23 1.381(12)
C88 C89 1.378(14)
C23 C22 1.383(10)
C89 C90 1.380(11)
C89 C92 1.471(11)
C98 C99 1.381(10)
C21 C20 1.391(12)
C21 C22 1.392(11)
C92 C93 1.306(11)
C30 C31 1.377(11)
C34 C33 1.387(11)
C25 C26 1.502(10)
C102 C101 1.376(10)
C94 C93 1.501(12)
C101 C100 1.386(15)
C32 C33 1.377(13)
C32 C31 1.375(13)
C99 C100 1.377(15)
Cl5 C69 1.747(8)
Cl3 C35 1.728(7)
Cl4 C52 1.739(8)
Cl1 C1 1.740(7)
N1 C10 1.338(10)
N1 N2 1.338(11)
N1 C9 1.471(9)
N7 N8 1.333(11)
N7 C45 1.338(10)
N7 C43 1.460(10)
N13 C78 1.338(9)
N13 N14 1.341(11)
N13 C77 1.463(10)
N10 N11 1.335(11)
N10 C61 1.346(9)
N10 C60 1.464(10)
N3 N2 1.319(10)
N3 C11 1.360(11)
N15 N14 1.322(9)
N15 C79 1.360(11)
C12 C13 1.371(11)
C12 C17 1.408(11)
C12 C11 1.458(10)
N12 N11 1.319(9)
N12 C62 1.359(11)
N9 N8 1.327(9)
N9 C44 1.360(11)
C11 C10 1.374(11)
C45 C44 1.365(11)
C78 C79 1.367(12)
C61 C62 1.372(12)
C46 C47 1.380(11)
C46 C51 1.395(11)
C46 C44 1.478(10)
C63 C64 1.392(13)
C63 C68 1.398(13)
C63 C62 1.458(10)
C80 C81 1.386(14)
C80 C85 1.392(13)
C80 C79 1.465(10)
C53 C52 1.372(15)
C53 C54 1.385(11)
C2 C1 1.380(12)
C2 C3 1.378(10)
C57 C56 1.374(12)
C57 C52 1.381(12)
C6 C5 1.369(10)
C6 C1 1.379(13)
C74 C73 1.379(12)
C74 C69 1.382(15)
C56 C55 1.404(14)
C3 C4 1.396(12)
C41 C42 1.306(12)
C41 C38 1.465(10)
C58 C59 1.312(11)
C58 C55 1.468(12)
C35 C40 1.374(12)
C35 C36 1.380(12)
C36 C37 1.387(10)
C40 C39 1.382(10)
C81 C82 1.391(10)
C70 C69 1.370(13)
C70 C71 1.379(12)
C13 C14 1.380(11)
C75 C76 1.306(12)
C75 C72 1.484(11)
C7 C8 1.316(12)
C7 C4 1.470(10)
C71 C72 1.384(14)
C51 C50 1.363(10)
C17 C16 1.383(11)
C55 C54 1.396(11)
C37 C38 1.395(12)
C68 C67 1.380(10)
C85 C84 1.373(10)
C64 C65 1.377(10)
C4 C5 1.400(11)
C42 C43 1.502(10)
C47 C48 1.389(11)
C72 C73 1.398(11)
C59 C60 1.493(12)
C84 C83 1.374(15)
C38 C39 1.397(11)
C76 C77 1.497(12)
C65 C66 1.384(15)
C50 C49 1.375(13)
C16 C15 1.381(13)
C8 C9 1.489(10)
C15 C14 1.389(13)
C83 C82 1.388(15)
C66 C67 1.385(14)
C49 C48 1.396(12)

loop_
_geom_torsion_atom_site_label_1
_geom_torsion_atom_site_label_2
_geom_torsion_atom_site_label_3
_geom_torsion_atom_site_label_4
_geom_torsion
C98 C97 C95 N18 -21.0(13)
C102 C97 C95 N18 157.2(9)
C98 C97 C95 C96 160.7(10)
C102 C97 C95 C96 -21.0(14)
C96 C95 N18 N17 0.4(11)
C97 C95 N18 N17 -178.2(8)
N5 N6 C28 C27 -0.3(11)
N5 N6 C28 C29 -177.8(8)
C34 C29 C28 N6 157.1(9)
C30 C29 C28 N6 -21.7(14)
C34 C29 C28 C27 -19.9(15)
C30 C29 C28 C27 161.3(10)
N5 N4 C27 C28 -0.9(11)
C26 N4 C27 C28 -176.4(9)
N6 C28 C27 N4 0.7(10)
C29 C28 C27 N4 178.0(9)
N17 N16 C96 C95 -0.4(11)
C94 N16 C96 C95 -177.0(8)
N18 C95 C96 N16 0.0(10)
C97 C95 C96 N16 178.4(9)
C90 C91 C86 C87 1.4(14)
C90 C91 C86 Cl6 -179.4(6)
C91 C86 C87 C88 -1.1(13)
Cl6 C86 C87 C88 179.6(6)
C20 C19 C18 C23 -1.8(16)
C20 C19 C18 Cl2 179.5(8)
C86 C87 C88 C89 -0.6(13)
C95 N18 N17 N16 -0.6(11)
C96 N16 N17 N18 0.6(11)
C94 N16 N17 N18 177.5(8)
C19 C18 C23 C22 1.4(16)
Cl2 C18 C23 C22 -180.0(8)
C87 C88 C89 C90 2.0(12)
C87 C88 C89 C92 -175.8(7)
C102 C97 C98 C99 -0.7(13)
C95 C97 C98 C99 177.6(7)
C25 C24 C21 C20 20.9(16)
C25 C24 C21 C22 -155.8(10)
C90 C89 C92 C93 -155.5(9)
C88 C89 C92 C93 22.1(14)
C18 C19 C20 C21 0.5(16)
C22 C21 C20 C19 1.3(16)
C24 C21 C20 C19 -175.5(10)
C34 C29 C30 C31 -1.0(15)
C28 C29 C30 C31 177.8(9)
C30 C29 C34 C33 0.6(15)
C28 C29 C34 C33 -178.2(9)
C21 C24 C25 C26 172.0(9)
C27 N4 N5 N6 0.7(11)
C26 N4 N5 N6 176.7(8)
C28 N6 N5 N4 -0.3(11)
C98 C97 C102 C101 0.6(13)
C95 C97 C102 C101 -177.7(7)
N17 N16 C94 C93 55.9(11)
C96 N16 C94 C93 -127.8(10)
C97 C102 C101 C100 -0.3(13)
N5 N4 C26 C25 56.1(13)
C27 N4 C26 C25 -128.7(10)
C24 C25 C26 N4 142.0(10)
C89 C92 C93 C94 171.4(8)
N16 C94 C93 C92 142.0(9)
C88 C89 C90 C91 -1.7(13)
C92 C89 C90 C91 176.0(8)
C86 C91 C90 C89 0.1(14)
C18 C23 C22 C21 0.5(16)
C20 C21 C22 C23 -1.8(16)
C24 C21 C22 C23 175.1(10)
C31 C32 C33 C34 -0.4(17)
C29 C34 C33 C32 0.1(16)
C33 C32 C31 C30 0.0(17)
C29 C30 C31 C32 0.7(16)
C97 C98 C99 C100 0.4(13)
C98 C99 C100 C101 -0.1(14)
C102 C101 C100 C99 0.1(14)
N2 N3 C11 C10 0.4(11)
N2 N3 C11 C12 -178.0(8)
C13 C12 C11 N3 -21.2(14)
C17 C12 C11 N3 157.8(9)
C13 C12 C11 C10 160.8(10)
C17 C12 C11 C10 -20.1(15)
N8 N7 C45 C44 -0.6(11)
C43 N7 C45 C44 -176.8(9)
N2 N1 C10 C11 -0.7(11)
C9 N1 C10 C11 -176.4(9)
N3 C11 C10 N1 0.2(10)
C12 C11 C10 N1 178.4(9)
N14 N13 C78 C79 -0.2(10)
C77 N13 C78 C79 -176.4(8)
N11 N10 C61 C62 -0.6(10)
C60 N10 C61 C62 -176.6(8)
N11 N12 C62 C61 0.0(11)
N11 N12 C62 C63 -177.7(8)
N10 C61 C62 N12 0.4(10)
N10 C61 C62 C63 177.9(8)
C64 C63 C62 N12 157.4(9)
C68 C63 C62 N12 -21.6(12)
C64 C63 C62 C61 -19.8(13)
C68 C63 C62 C61 161.2(9)
N8 N9 C44 C45 -0.3(11)
N8 N9 C44 C46 -178.2(8)
N7 C45 C44 N9 0.5(10)
N7 C45 C44 C46 178.2(9)
C47 C46 C44 N9 -20.6(14)
C51 C46 C44 N9 157.2(9)
C47 C46 C44 C45 162.0(10)
C51 C46 C44 C45 -20.2(15)
N14 N15 C79 C78 1.0(10)
N14 N15 C79 C80 -177.7(8)
N13 C78 C79 N15 -0.4(10)
N13 C78 C79 C80 178.1(9)
C81 C80 C79 N15 -20.4(13)
C85 C80 C79 N15 157.4(9)
C81 C80 C79 C78 161.3(10)
C85 C80 C79 C78 -21.0(14)
C52 C57 C56 C55 -0.7(13)
C79 N15 N14 N13 -1.1(10)
C78 N13 N14 N15 0.8(11)
C77 N13 N14 N15 177.4(8)
C1 C2 C3 C4 -0.2(16)
C3 C2 C1 C6 -1.2(16)
C3 C2 C1 Cl1 179.6(8)
C5 C6 C1 C2 1.0(17)
C5 C6 C1 Cl1 -179.8(8)
C40 C35 C36 C37 -0.9(16)
Cl3 C35 C36 C37 179.1(8)
C36 C35 C40 C39 0.8(16)
Cl3 C35 C40 C39 -179.2(8)
C85 C80 C81 C82 0.4(13)
C79 C80 C81 C82 178.2(7)
C54 C53 C52 C57 1.1(13)
C54 C53 C52 Cl4 -179.4(6)
C56 C57 C52 C53 -1.0(13)
C56 C57 C52 Cl4 179.6(7)
C17 C12 C13 C14 -0.8(15)
C11 C12 C13 C14 178.3(9)
C11 N3 N2 N1 -0.8(11)
C10 N1 N2 N3 0.9(11)
C9 N1 N2 N3 177.1(8)
C71 C70 C69 C74 -1.2(13)
C71 C70 C69 Cl5 179.5(7)
C73 C74 C69 C70 0.8(13)
C73 C74 C69 Cl5 -179.9(6)
C62 N12 N11 N10 -0.4(11)
C61 N10 N11 N12 0.6(11)
C60 N10 N11 N12 177.0(8)
C69 C70 C71 C72 0.0(13)
C47 C46 C51 C50 0.4(15)
C44 C46 C51 C50 -177.5(9)
C13 C12 C17 C16 0.9(15)
C11 C12 C17 C16 -178.2(9)
C57 C56 C55 C54 2.1(12)
C57 C56 C55 C58 -175.3(8)
C59 C58 C55 C54 -155.7(9)
C59 C58 C55 C56 21.7(14)
C35 C36 C37 C38 -0.3(16)
C64 C63 C68 C67 -0.9(12)
C62 C63 C68 C67 178.1(7)
C81 C80 C85 C84 0.0(12)
C79 C80 C85 C84 -177.8(8)
C68 C63 C64 C65 1.3(12)
C62 C63 C64 C65 -177.7(7)
C44 N9 N8 N7 -0.1(11)
C45 N7 N8 N9 0.4(11)
C43 N7 N8 N9 177.0(8)
C2 C3 C4 C5 1.6(15)
C2 C3 C4 C7 -175.4(10)
C8 C7 C4 C3 21.1(16)
C8 C7 C4 C5 -155.9(10)
C38 C41 C42 C43 171.7(10)
C51 C46 C47 C48 0.1(15)
C44 C46 C47 C48 177.9(9)
C70 C71 C72 C73 1.5(13)
C70 C71 C72 C75 -175.3(8)
C76 C75 C72 C71 20.7(14)
C76 C75 C72 C73 -156.1(9)
C1 C6 C5 C4 0.5(16)
C3 C4 C5 C6 -1.8(16)
C7 C4 C5 C6 175.3(10)
C52 C53 C54 C55 0.4(13)
C56 C55 C54 C53 -2.0(12)
C58 C55 C54 C53 175.5(8)
C55 C58 C59 C60 171.8(8)
C80 C85 C84 C83 0.1(13)
C36 C37 C38 C39 1.6(16)
C36 C37 C38 C41 -175.7(10)
C42 C41 C38 C37 20.7(16)
C42 C41 C38 C39 -156.4(10)
C72 C75 C76 C77 172.1(8)
C63 C64 C65 C66 -0.9(13)
C35 C40 C39 C38 0.6(16)
C37 C38 C39 C40 -1.7(16)
C41 C38 C39 C40 175.6(10)
C46 C51 C50 C49 -0.2(16)
C12 C17 C16 C15 -0.1(17)
C4 C7 C8 C9 171.6(10)
C17 C16 C15 C14 -0.8(17)
C69 C74 C73 C72 0.8(13)
C71 C72 C73 C74 -1.9(12)
C75 C72 C73 C74 175.0(8)
N11 N10 C60 C59 55.8(11)
C61 N10 C60 C59 -128.6(9)
C58 C59 C60 N10 142.1(9)
C85 C84 C83 C82 -0.7(14)
C10 N1 C9 C8 -128.1(10)
N2 N1 C9 C8 56.5(13)
C7 C8 C9 N1 142.1(10)
C64 C65 C66 C67 0.0(14)
C51 C50 C49 C48 -0.4(17)
N8 N7 C43 C42 55.7(13)
C45 N7 C43 C42 -128.4(10)
C41 C42 C43 N7 142.7(10)
C78 N13 C77 C76 -127.7(10)
N14 N13 C77 C76 56.4(11)
C75 C76 C77 N13 141.9(9)
C12 C13 C14 C15 -0.1(16)
C16 C15 C14 C13 0.9(16)
C46 C47 C48 C49 -0.7(16)
C50 C49 C48 C47 0.9(16)
C63 C68 C67 C66 0.1(13)
C65 C66 C67 C68 0.4(14)
C84 C83 C82 C81 1.1(14)
C80 C81 C82 C83 -1.0(13)
